data_7107334
loop_
_publ_author_name
'Guogang Shan'
'Haibin Li'
'Hong-Tao Cao'
'Dong-Xia Zhu'
'Zhong-Min Su'
'Yi Liao'

_publ_section_title
;
 Reversible piezochromic behavior of two new cationic iridium(III)
 complexes
;
_journal_name_full Chem.Commun.
_journal_page_first 2000
_journal_paper_doi 10.1039/c2cc15855h
_journal_volume 48
_journal_year 2012
_chemical_formula_moiety 'C32 H22 F10 Ir N8 P'
_chemical_formula_sum 'C32 H22 F10 Ir N8 P'
_chemical_formula_weight 931.75
_chemical_name_systematic
;
?
;
_space_group_IT_number 110
_symmetry_cell_setting tetragonal
_symmetry_space_group_name_Hall 'I 4bw -2c'
_symmetry_space_group_name_H-M 'I 41 c d'
_atom_sites_solution_hydrogens geom
_atom_sites_solution_primary direct
_atom_sites_solution_secondary difmap
_audit_creation_method SHELXL-97
_cell_angle_alpha 90.000(5)
_cell_angle_beta 90.000(5)
_cell_angle_gamma 90.000(5)
_cell_formula_units_Z 16
_cell_length_a 18.452(5)
_cell_length_b 18.452(5)
_cell_length_c 41.756(5)
_cell_measurement_reflns_used 34814
_cell_measurement_temperature 293(2)
_cell_measurement_theta_max 25.54
_cell_measurement_theta_min 1.84
_cell_volume 14217(6)
_computing_cell_refinement 'Bruker SMART'
_computing_data_collection 'Bruker SMART'
_computing_data_reduction 'Bruker SMART'
_computing_molecular_graphics 'Bruker SHELXTL'
_computing_publication_material 'Bruker SHELXTL'
_computing_structure_refinement 'SHELXL-97 (Sheldrick, 1997)'
_computing_structure_solution 'SHELXS-97 (Sheldrick, 1990)'
_diffrn_ambient_temperature 293(2)
_diffrn_measured_fraction_theta_full 1.000
_diffrn_measured_fraction_theta_max 0.998
_diffrn_measurement_device_type 'Bruker SMART APEX II CCD area-detector'
_diffrn_measurement_method '\f and \w scans'
_diffrn_radiation_monochromator graphite
_diffrn_radiation_source 'fine-focus sealed tube'
_diffrn_radiation_type MoK\a
_diffrn_radiation_wavelength 0.71069
_diffrn_reflns_av_R_equivalents 0.0881
_diffrn_reflns_av_sigmaI/netI 0.0745
_diffrn_reflns_limit_h_max 22
_diffrn_reflns_limit_h_min -22
_diffrn_reflns_limit_k_max 13
_diffrn_reflns_limit_k_min -22
_diffrn_reflns_limit_l_max 50
_diffrn_reflns_limit_l_min -46
_diffrn_reflns_number 34814
_diffrn_reflns_theta_full 25.00
_diffrn_reflns_theta_max 25.54
_diffrn_reflns_theta_min 1.84
_diffrn_standards_interval_time 0
_diffrn_standards_number 0
_exptl_absorpt_coefficient_mu 3.890
_exptl_absorpt_correction_T_max 0.396
_exptl_absorpt_correction_T_min 0.206
_exptl_absorpt_correction_type multi-scan
_exptl_absorpt_process_details 'SADABS (Sheldrick, 1996)'
_exptl_crystal_colour blue
_exptl_crystal_density_diffrn 1.741
_exptl_crystal_density_method 'not measured'
_exptl_crystal_description block
_exptl_crystal_F_000 7232
_exptl_crystal_size_max 0.48
_exptl_crystal_size_mid 0.36
_exptl_crystal_size_min 0.24
_refine_diff_density_max 0.904
_refine_diff_density_min -0.568
_refine_diff_density_rms 0.126
_refine_ls_abs_structure_details 'Flack H D (1983), Acta Cryst. A39, 876-881'
_refine_ls_abs_structure_Flack 0.034(12)
_refine_ls_extinction_coef 0.000039(10)
_refine_ls_extinction_expression Fc^*^=kFc[1+0.001xFc^2^\l^3^/sin(2\q)]^-1/4^
_refine_ls_extinction_method SHELXL
_refine_ls_goodness_of_fit_ref 1.034
_refine_ls_hydrogen_treatment constr
_refine_ls_matrix_type full
_refine_ls_number_parameters 473
_refine_ls_number_reflns 6501
_refine_ls_number_restraints 7
_refine_ls_restrained_S_all 1.034
_refine_ls_R_factor_all 0.0735
_refine_ls_R_factor_gt 0.0471
_refine_ls_shift/su_max 0.001
_refine_ls_shift/su_mean 0.000
_refine_ls_structure_factor_coef Fsqd
_refine_ls_weighting_details 'calc w=1/[\s^2^(Fo^2^)+(0.0617P)^2^+0.0000P] where P=(Fo^2^+2Fc^2^)/3'
_refine_ls_weighting_scheme calc
_refine_ls_wR_factor_gt 0.1063
_refine_ls_wR_factor_ref 0.1179
_reflns_number_gt 4938
_reflns_number_total 6501
_reflns_threshold_expression >2sigma(I)
_cod_data_source_file c2cc15855h.txt
_cod_data_source_block 3
_cod_original_sg_symbol_H-M I4(1)cd
_cod_database_code 7107334

loop_
_symmetry_equiv_pos_as_xyz
'x, y, z'
'-x, -y, z'
'-y, x+1/2, z+1/4'
'y, -x+1/2, z+1/4'
'-x, y, z+1/2'
'x, -y, z+1/2'
'y+1/2, x, z+1/4'
'-y+1/2, -x, z+1/4'
'x+1/2, y+1/2, z+1/2'
'-x+1/2, -y+1/2, z+1/2'
'-y+1/2, x+1, z+3/4'
'y+1/2, -x+1, z+3/4'
'-x+1/2, y+1/2, z+1'
'x+1/2, -y+1/2, z+1'
'y+1, x+1/2, z+3/4'
'-y+1, -x+1/2, z+3/4'

loop_
_atom_site_label
_atom_site_type_symbol
_atom_site_fract_x
_atom_site_fract_y
_atom_site_fract_z
_atom_site_U_iso_or_equiv
_atom_site_adp_type
_atom_site_occupancy
_atom_site_symmetry_multiplicity
_atom_site_calc_flag
_atom_site_refinement_flags
Ir1 Ir 1.70296(2) 1.39426(2) 1.874461(17) 0.03564(13) Uani 1 1 d .
N1 N 1.7650(6) 1.4602(5) 1.8179(2) 0.041(3) Uani 1 1 d .
N7 N 1.6591(6) 1.6088(6) 1.9139(3) 0.051(3) Uani 1 1 d .
N8 N 1.7058(6) 1.5736(6) 1.9344(3) 0.054(3) Uani 1 1 d .
C23 C 1.7624(7) 1.4491(7) 1.9374(3) 0.044(3) Uani 1 1 d .
C5 C 1.6515(6) 1.4106(6) 1.8339(3) 0.039(3) Uani 1 1 d .
C19 C 1.8032(7) 1.3330(7) 1.9294(3) 0.057(3) Uani 1 1 d .
H19 H 1.8057 1.2922 1.9164 0.068 Uiso 1 1 calc R
N5 N 1.7646(5) 1.3908(5) 1.9187(2) 0.041(2) Uani 1 1 d .
N3 N 1.6204(5) 1.3377(6) 1.8961(2) 0.049(3) Uani 1 1 d .
N2 N 1.7827(5) 1.4421(5) 1.8488(2) 0.040(2) Uani 1 1 d .
N6 N 1.6820(5) 1.4954(5) 1.8973(2) 0.041(2) Uani 1 1 d .
C24 C 1.7182(7) 1.5066(7) 1.9242(2) 0.044(3) Uani 1 1 d .
C27 C 1.7385(8) 1.6150(7) 1.9600(3) 0.058(3) Uani 1 1 d .
C4 C 1.5786(6) 1.3898(7) 1.8243(3) 0.047(3) Uani 1 1 d .
H4 H 1.5491 1.3625 1.8378 0.056 Uiso 1 1 calc R
C15 C 1.6751(7) 1.2400(6) 1.8687(3) 0.050(3) Uani 1 1 d .
C8 C 1.8796(9) 1.4785(9) 1.8231(4) 0.075(5) Uani 1 1 d .
H8 H 1.9279 1.4889 1.8186 0.090 Uiso 1 1 calc R
C22 C 1.7959(8) 1.4498(7) 1.9666(3) 0.058(4) Uani 1 1 d .
H22 H 1.7926 1.4905 1.9796 0.070 Uiso 1 1 calc R
C21 C 1.8361(8) 1.3878(7) 1.9771(3) 0.065(4) Uani 1 1 d .
H21 H 1.8599 1.3875 1.9967 0.078 Uiso 1 1 calc R
C9 C 1.8526(8) 1.4567(7) 1.8519(3) 0.059(3) Uani 1 1 d .
H9 H 1.8792 1.4528 1.8707 0.071 Uiso 1 1 calc R
N4 N 1.6177(6) 1.2669(6) 1.8890(2) 0.051(3) Uani 1 1 d .
C14 C 1.7259(6) 1.2951(6) 1.8582(3) 0.043(3) Uani 1 1 d .
C20 C 1.8380(8) 1.3308(8) 1.9576(3) 0.064(4) Uani 1 1 d .
H20 H 1.8634 1.2894 1.9636 0.077 Uiso 1 1 calc R
C1 C 1.6637(7) 1.4632(7) 1.7808(3) 0.053(3) Uani 1 1 d .
C29 C 1.8291(12) 1.6979(10) 1.9776(5) 0.103(6) Uani 1 1 d .
H29 H 1.8734 1.7207 1.9743 0.123 Uiso 1 1 calc R
C2 C 1.5907(8) 1.4488(9) 1.7722(3) 0.072(5) Uani 1 1 d .
H2 H 1.5700 1.4636 1.7530 0.087 Uiso 1 1 calc R
C16 C 1.5557(8) 1.2381(9) 1.9034(4) 0.076(5) Uani 1 1 d .
H16 H 1.5396 1.1906 1.9014 0.091 Uiso 1 1 calc R
C28 C 1.7998(8) 1.6516(8) 1.9552(3) 0.069(4) Uani 1 1 d .
H28 H 1.8239 1.6457 1.9358 0.083 Uiso 1 1 calc R
C30 C 1.7892(12) 1.7086(9) 2.0055(4) 0.089(6) Uani 1 1 d .
H30 H 1.8022 1.7453 2.0196 0.107 Uiso 1 1 calc R
C31 C 1.7299(13) 1.6646(13) 2.0121(5) 0.125(9) Uani 1 1 d .
H31 H 1.7093 1.6656 2.0324 0.149 Uiso 1 1 calc R
C10 C 1.6833(8) 1.1689(7) 1.8598(3) 0.065(4) Uani 1 1 d .
C3 C 1.5548(7) 1.4120(8) 1.7946(3) 0.061(4) Uani 1 1 d .
C6 C 1.6914(6) 1.4450(6) 1.8095(3) 0.040(3) Uani 1 1 d .
C17 C 1.5239(9) 1.2897(9) 1.9204(5) 0.092(6) Uani 1 1 d .
H17 H 1.4831 1.2850 1.9333 0.110 Uiso 1 1 calc R
F4 F 1.6348(5) 1.1199(4) 1.8716(3) 0.106(3) Uani 1 1 d .
F2 F 1.7029(5) 1.4995(5) 1.75864(19) 0.082(2) Uani 1 1 d .
F1 F 1.4824(5) 1.3901(6) 1.7886(2) 0.093(3) Uani 1 1 d .
F3 F 1.8378(5) 1.1776(5) 1.8093(2) 0.084(3) Uani 1 1 d .
C26 C 1.5937(7) 1.5702(7) 1.8655(3) 0.059(4) Uani 1 1 d .
H26A H 1.5761 1.6189 1.8675 0.088 Uiso 1 1 calc R
H26B H 1.5539 1.5369 1.8673 0.088 Uiso 1 1 calc R
H26C H 1.6167 1.5641 1.8451 0.088 Uiso 1 1 calc R
C12 C 1.7856(8) 1.1986(8) 1.8299(3) 0.060(4) Uani 1 1 d .
C11 C 1.7375(8) 1.1446(7) 1.8397(3) 0.060(4) Uani 1 1 d .
H11 H 1.7416 1.0966 1.8332 0.072 Uiso 1 1 calc R
C13 C 1.7813(7) 1.2704(7) 1.8387(3) 0.053(3) Uani 1 1 d .
H13 H 1.8161 1.3028 1.8314 0.064 Uiso 1 1 calc R
C7 C 1.8211(7) 1.4825(7) 1.8010(3) 0.057(4) Uani 1 1 d .
H7 H 1.8221 1.4974 1.7797 0.068 Uiso 1 1 calc R
C32 C 1.7004(10) 1.6184(10) 1.9884(4) 0.098(6) Uani 1 1 d .
H32 H 1.6582 1.5919 1.9917 0.117 Uiso 1 1 calc R
C18 C 1.5634(7) 1.3512(9) 1.9149(3) 0.062(4) Uani 1 1 d .
H18 H 1.5520 1.3966 1.9232 0.075 Uiso 1 1 calc R
C25 C 1.6467(7) 1.5556(8) 1.8914(3) 0.056(3) Uani 1 1 d .
P1 P 1.5000 1.0000 1.92237(12) 0.0595(13) Uani 1 2 d S
P2 P 1.5000 1.5000 1.98208(13) 0.0745(16) Uani 1 2 d S
F8 F 1.5821(6) 1.0211(7) 1.9221(3) 0.112(4) Uani 1 1 d .
F9 F 1.4923(9) 1.4145(6) 1.9803(3) 0.149(6) Uani 1 1 d .
F10 F 1.5783(11) 1.4969(13) 1.9915(12) 0.45(3) Uani 1 1 d .
F6 F 1.5000 1.0000 1.9579(4) 0.188(10) Uani 1 2 d S
F5 F 1.5242(8) 0.9210(7) 1.9218(5) 0.187(7) Uani 1 1 d .
F7 F 1.5000 1.0000 1.8853(4) 0.213(12) Uani 1 2 d S
F11 F 1.5000 1.5000 1.9487(5) 0.37(3) Uani 1 2 d S
F12 F 1.5000 1.5000 2.0170(10) 0.291(15) Uani 1 2 d SU

loop_
_atom_site_aniso_label
_atom_site_aniso_U_11
_atom_site_aniso_U_22
_atom_site_aniso_U_33
_atom_site_aniso_U_23
_atom_site_aniso_U_13
_atom_site_aniso_U_12
Ir1 0.0378(2) 0.0367(2) 0.03251(19) -0.0044(2) -0.0012(2) -0.00193(18)
N1 0.053(7) 0.033(5) 0.038(6) 0.000(4) -0.001(5) 0.006(5)
N7 0.057(7) 0.047(6) 0.049(6) -0.010(5) -0.006(5) 0.009(5)
N8 0.065(7) 0.050(6) 0.048(6) -0.018(5) -0.006(6) 0.001(6)
C23 0.051(8) 0.046(7) 0.033(6) 0.010(6) 0.001(6) -0.008(6)
C5 0.042(7) 0.034(7) 0.041(7) -0.011(5) 0.002(5) 0.008(5)
C19 0.074(9) 0.051(8) 0.046(7) -0.012(6) -0.008(7) -0.011(7)
N5 0.039(5) 0.045(6) 0.038(6) -0.001(5) -0.004(4) 0.005(5)
N3 0.048(6) 0.054(7) 0.045(6) -0.010(5) 0.006(5) -0.003(5)
N2 0.035(5) 0.036(5) 0.047(6) -0.006(4) 0.000(4) 0.000(4)
N6 0.035(5) 0.042(6) 0.044(6) -0.005(5) -0.009(4) 0.003(4)
C24 0.069(8) 0.039(7) 0.024(6) -0.005(5) -0.002(5) -0.005(6)
C27 0.074(9) 0.049(8) 0.050(8) -0.009(6) 0.002(7) 0.004(7)
C4 0.038(7) 0.049(7) 0.053(8) -0.012(6) 0.006(6) -0.010(6)
C15 0.066(7) 0.040(6) 0.045(9) 0.016(6) -0.007(6) 0.000(6)
C8 0.065(11) 0.084(11) 0.076(11) -0.016(9) 0.043(9) -0.031(9)
C22 0.085(10) 0.048(8) 0.042(7) -0.014(6) -0.014(7) -0.029(8)
C21 0.093(11) 0.048(8) 0.055(8) -0.016(7) -0.028(8) -0.001(8)
C9 0.060(9) 0.050(8) 0.068(9) -0.012(7) 0.003(7) -0.007(7)
N4 0.060(7) 0.040(6) 0.053(6) 0.000(5) 0.008(5) -0.002(5)
C14 0.041(6) 0.050(7) 0.038(6) 0.003(5) -0.003(5) -0.004(5)
C20 0.084(10) 0.052(8) 0.056(8) 0.020(7) -0.007(8) -0.007(8)
C1 0.066(9) 0.048(8) 0.044(7) 0.003(6) 0.007(7) 0.010(7)
C29 0.122(16) 0.086(13) 0.099(15) 0.009(12) -0.046(13) -0.036(11)
C2 0.069(10) 0.101(12) 0.047(8) 0.033(8) -0.025(7) -0.016(9)
C16 0.066(10) 0.078(11) 0.084(11) 0.020(9) -0.004(9) -0.040(9)
C28 0.079(11) 0.079(10) 0.049(8) -0.020(8) -0.023(8) -0.005(9)
C30 0.125(16) 0.077(12) 0.066(11) -0.036(9) -0.033(11) 0.010(11)
C31 0.16(2) 0.16(2) 0.062(12) -0.064(13) 0.013(12) -0.049(18)
C10 0.082(10) 0.043(7) 0.071(9) 0.005(7) -0.012(8) -0.018(7)
C3 0.047(8) 0.076(10) 0.060(9) -0.027(8) -0.034(7) 0.016(7)
C6 0.040(7) 0.044(7) 0.035(6) -0.001(5) -0.007(5) 0.002(6)
C17 0.072(11) 0.079(12) 0.124(15) 0.013(11) 0.047(11) -0.006(9)
F4 0.140(8) 0.052(5) 0.126(8) 0.005(6) 0.036(9) -0.029(5)
F2 0.100(6) 0.089(6) 0.058(5) 0.030(5) 0.001(4) -0.005(5)
F1 0.067(6) 0.119(9) 0.092(7) 0.008(6) -0.035(5) -0.011(5)
F3 0.090(6) 0.081(6) 0.082(6) -0.021(5) 0.014(5) 0.036(5)
C26 0.066(8) 0.051(7) 0.059(9) 0.000(6) -0.030(7) 0.000(6)
C12 0.078(10) 0.062(9) 0.039(7) -0.016(7) -0.002(7) 0.020(8)
C11 0.086(11) 0.041(8) 0.054(9) -0.007(7) 0.002(8) 0.005(8)
C13 0.059(8) 0.051(8) 0.049(7) -0.005(6) 0.005(6) 0.006(6)
C7 0.054(8) 0.055(8) 0.062(9) 0.003(7) 0.019(7) -0.025(7)
C32 0.120(15) 0.101(13) 0.072(11) -0.032(10) 0.013(10) -0.036(11)
C18 0.047(8) 0.095(12) 0.044(8) -0.009(8) 0.012(6) 0.001(8)
C25 0.052(8) 0.065(9) 0.052(7) -0.003(7) 0.000(6) -0.005(7)
P1 0.060(3) 0.075(4) 0.044(3) 0.000 0.000 -0.004(3)
P2 0.085(5) 0.089(5) 0.049(3) 0.000 0.000 0.006(4)
F8 0.087(7) 0.150(10) 0.099(7) 0.019(7) -0.020(6) -0.040(7)
F9 0.215(15) 0.079(8) 0.154(11) 0.024(8) 0.058(11) 0.010(9)
F10 0.156(17) 0.20(2) 1.01(9) 0.21(4) -0.24(3) -0.077(16)
F6 0.186(19) 0.31(3) 0.070(10) 0.000 0.000 -0.12(2)
F5 0.137(11) 0.101(9) 0.32(2) -0.054(12) -0.044(13) 0.005(8)
F7 0.049(8) 0.48(4) 0.112(17) 0.000 0.000 0.016(17)
F11 0.91(9) 0.102(15) 0.115(16) 0.000 0.000 0.18(3)
F12 0.291(15) 0.291(15) 0.291(15) 0.000 0.000 0.0003(10)

loop_
_atom_type_symbol
_atom_type_description
_atom_type_scat_dispersion_real
_atom_type_scat_dispersion_imag
_atom_type_scat_source
C C 0.0033 0.0016 'International Tables Vol C Tables 4.2.6.8 and 6.1.1.4'
H H 0.0000 0.0000 'International Tables Vol C Tables 4.2.6.8 and 6.1.1.4'
N N 0.0061 0.0033 'International Tables Vol C Tables 4.2.6.8 and 6.1.1.4'
F F 0.0171 0.0103 'International Tables Vol C Tables 4.2.6.8 and 6.1.1.4'
P P 0.1023 0.0942 'International Tables Vol C Tables 4.2.6.8 and 6.1.1.4'
Ir Ir -1.4442 7.9887 'International Tables Vol C Tables 4.2.6.8 and 6.1.1.4'

loop_
_geom_angle_atom_site_label_1
_geom_angle_atom_site_label_2
_geom_angle_atom_site_label_3
_geom_angle
_geom_angle_site_symmetry_1
_geom_angle_site_symmetry_3
C5 Ir1 C14 87.1(4) . .
C5 Ir1 N2 80.1(5) . .
C14 Ir1 N2 93.7(4) . .
C5 Ir1 N3 95.6(5) . .
C14 Ir1 N3 80.9(4) . .
N2 Ir1 N3 173.4(4) . .
C5 Ir1 N6 99.4(4) . .
C14 Ir1 N6 173.2(4) . .
N2 Ir1 N6 89.2(4) . .
N3 Ir1 N6 96.6(4) . .
C5 Ir1 N5 172.5(4) . .
C14 Ir1 N5 98.7(4) . .
N2 Ir1 N5 94.7(4) . .
N3 Ir1 N5 90.0(4) . .
N6 Ir1 N5 74.9(4) . .
C7 N1 N2 113.0(11) . .
C7 N1 C6 132.5(11) . .
N2 N1 C6 114.2(10) . .
N8 N7 C25 101.0(10) . .
C24 N8 N7 110.3(10) . .
C24 N8 C27 131.2(12) . .
N7 N8 C27 118.1(10) . .
N5 C23 C22 121.1(12) . .
N5 C23 C24 112.7(10) . .
C22 C23 C24 126.1(12) . .
C6 C5 C4 113.7(11) . .
C6 C5 Ir1 116.1(9) . .
C4 C5 Ir1 130.1(9) . .
C20 C19 N5 124.3(13) . .
C20 C19 H19 117.9 . .
N5 C19 H19 117.9 . .
C23 N5 C19 117.2(10) . .
C23 N5 Ir1 117.4(8) . .
C19 N5 Ir1 125.3(8) . .
C18 N3 N4 106.3(11) . .
C18 N3 Ir1 138.3(10) . .
N4 N3 Ir1 115.3(7) . .
C9 N2 N1 105.9(10) . .
C9 N2 Ir1 138.3(9) . .
N1 N2 Ir1 115.5(7) . .
C25 N6 C24 106.1(10) . .
C25 N6 Ir1 138.4(8) . .
C24 N6 Ir1 115.2(8) . .
N6 C24 N8 109.4(11) . .
N6 C24 C23 119.6(11) . .
N8 C24 C23 131.0(11) . .
C28 C27 C32 122.6(14) . .
C28 C27 N8 120.8(12) . .
C32 C27 N8 116.5(14) . .
C3 C4 C5 117.7(12) . .
C3 C4 H4 121.2 . .
C5 C4 H4 121.2 . .
C10 C15 C14 121.2(12) . .
C10 C15 N4 124.6(11) . .
C14 C15 N4 114.2(10) . .
C9 C8 C7 108.0(13) . .
C9 C8 H8 126.0 . .
C7 C8 H8 126.0 . .
C23 C22 C21 120.1(12) . .
C23 C22 H22 120.0 . .
C21 C22 H22 120.0 . .
C20 C21 C22 117.2(13) . .
C20 C21 H21 121.4 . .
C22 C21 H21 121.4 . .
N2 C9 C8 109.4(14) . .
N2 C9 H9 125.3 . .
C8 C9 H9 125.3 . .
N3 N4 C16 107.9(11) . .
N3 N4 C15 115.8(10) . .
C16 N4 C15 136.2(12) . .
C13 C14 C15 115.0(11) . .
C13 C14 Ir1 131.2(9) . .
C15 C14 Ir1 113.7(8) . .
C19 C20 C21 120.0(14) . .
C19 C20 H20 120.0 . .
C21 C20 H20 120.0 . .
C6 C1 F2 122.0(12) . .
C6 C1 C2 122.6(12) . .
F2 C1 C2 115.4(11) . .
C28 C29 C30 116.7(18) . .
C28 C29 H29 121.6 . .
C30 C29 H29 121.6 . .
C3 C2 C1 113.0(11) . .
C3 C2 H2 123.5 . .
C1 C2 H2 123.5 . .
C17 C16 N4 108.7(14) . .
C17 C16 H16 125.7 . .
N4 C16 H16 125.7 . .
C27 C28 C29 123.0(16) . .
C27 C28 H28 118.5 . .
C29 C28 H28 118.5 . .
C31 C30 C29 120.0(15) . .
C31 C30 H30 120.0 . .
C29 C30 H30 120.0 . .
C30 C31 C32 121.0(18) . .
C30 C31 H31 119.5 . .
C32 C31 H31 119.5 . .
F4 C10 C11 118.6(13) . .
F4 C10 C15 117.6(13) . .
C11 C10 C15 123.7(13) . .
C2 C3 C4 128.7(12) . .
C2 C3 F1 119.3(12) . .
C4 C3 F1 112.0(14) . .
C1 C6 C5 124.0(12) . .
C1 C6 N1 122.0(11) . .
C5 C6 N1 114.0(10) . .
C16 C17 C18 105.7(14) . .
C16 C17 H17 127.1 . .
C18 C17 H17 127.1 . .
C25 C26 H26A 109.5 . .
C25 C26 H26B 109.5 . .
H26A C26 H26B 109.5 . .
C25 C26 H26C 109.5 . .
H26A C26 H26C 109.5 . .
H26B C26 H26C 109.5 . .
F3 C12 C13 119.2(14) . .
F3 C12 C11 115.8(12) . .
C13 C12 C11 125.0(13) . .
C10 C11 C12 113.9(12) . .
C10 C11 H11 123.0 . .
C12 C11 H11 123.0 . .
C12 C13 C14 121.1(13) . .
C12 C13 H13 119.4 . .
C14 C13 H13 119.4 . .
N1 C7 C8 103.5(12) . .
N1 C7 H7 128.2 . .
C8 C7 H7 128.2 . .
C27 C32 C31 115.7(17) . .
C27 C32 H32 122.2 . .
C31 C32 H32 122.2 . .
N3 C18 C17 111.2(14) . .
N3 C18 H18 124.4 . .
C17 C18 H18 124.4 . .
N6 C25 N7 113.2(11) . .
N6 C25 C26 128.3(12) . .
N7 C25 C26 118.4(12) . .
F5 P1 F5 178.3(16) 2_875 .
F5 P1 F6 90.8(8) 2_875 .
F5 P1 F6 90.8(8) . .
F5 P1 F7 89.2(8) 2_875 .
F5 P1 F7 89.2(8) . .
F6 P1 F7 180.000(14) . .
F5 P1 F8 92.6(8) 2_875 .
F5 P1 F8 87.4(8) . .
F6 P1 F8 90.3(4) . .
F7 P1 F8 89.7(4) . .
F5 P1 F8 87.4(8) 2_875 2_875
F5 P1 F8 92.6(8) . 2_875
F6 P1 F8 90.3(4) . 2_875
F7 P1 F8 89.7(4) . 2_875
F8 P1 F8 179.3(9) . 2_875
F12 P2 F11 180.00(3) . .
F12 P2 F10 75(2) . 2_885
F11 P2 F10 105(2) . 2_885
F12 P2 F10 75(2) . .
F11 P2 F10 105(2) . .
F10 P2 F10 150(4) 2_885 .
F12 P2 F9 92.7(5) . .
F11 P2 F9 87.3(5) . .
F10 P2 F9 88.0(10) 2_885 .
F10 P2 F9 93.4(11) . .
F12 P2 F9 92.7(5) . 2_885
F11 P2 F9 87.3(5) . 2_885
F10 P2 F9 93.4(11) 2_885 2_885
F10 P2 F9 88.0(10) . 2_885
F9 P2 F9 174.6(11) . 2_885

loop_
_geom_bond_atom_site_label_1
_geom_bond_atom_site_label_2
_geom_bond_distance
_geom_bond_site_symmetry_2
Ir1 C5 1.964(12) .
Ir1 C14 1.997(12) .
Ir1 N2 2.023(9) .
Ir1 N3 2.055(10) .
Ir1 N6 2.131(9) .
Ir1 N5 2.171(10) .
N1 C7 1.319(15) .
N1 N2 1.374(13) .
N1 C6 1.430(15) .
N7 N8 1.378(15) .
N7 C25 1.378(16) .
N8 C24 1.327(15) .
N8 C27 1.445(17) .
C23 N5 1.330(15) .
C23 C22 1.365(17) .
C23 C24 1.449(17) .
C5 C6 1.410(16) .
C5 C4 1.454(17) .
C19 C20 1.341(17) .
C19 N5 1.359(16) .
C19 H19 0.9300 .
N3 C18 1.337(15) .
N3 N4 1.340(14) .
N2 C9 1.324(16) .
N6 C25 1.311(16) .
N6 C24 1.323(13) .
C27 C28 1.33(2) .
C27 C32 1.38(2) .
C4 C3 1.379(19) .
C4 H4 0.9300 .
C15 C10 1.371(18) .
C15 C14 1.450(16) .
C15 N4 1.447(16) .
C8 C9 1.36(2) .
C8 C7 1.42(2) .
C8 H8 0.9300 .
C22 C21 1.432(19) .
C22 H22 0.9300 .
C21 C20 1.330(18) .
C21 H21 0.9300 .
C9 H9 0.9300 .
N4 C16 1.396(17) .
C14 C13 1.383(16) .
C20 H20 0.9300 .
C1 C6 1.345(16) .
C1 F2 1.352(14) .
C1 C2 1.419(19) .
C29 C28 1.38(2) .
C29 C30 1.39(3) .
C29 H29 0.9300 .
C2 C3 1.33(2) .
C2 H2 0.9300 .
C16 C17 1.32(2) .
C16 H16 0.9300 .
C28 H28 0.9300 .
C30 C31 1.39(3) .
C30 H30 0.9300 .
C31 C32 1.42(2) .
C31 H31 0.9300 .
C10 F4 1.366(15) .
C10 C11 1.381(19) .
C3 F1 1.418(16) .
C17 C18 1.37(2) .
C17 H17 0.9300 .
F3 C12 1.349(15) .
C26 C25 1.482(16) .
C26 H26A 0.9600 .
C26 H26B 0.9600 .
C26 H26C 0.9600 .
C12 C13 1.376(18) .
C12 C11 1.39(2) .
C11 H11 0.9300 .
C13 H13 0.9300 .
C7 H7 0.9300 .
C32 H32 0.9300 .
C18 H18 0.9300 .
P1 F5 1.525(13) 2_875
P1 F5 1.525(13) .
P1 F6 1.482(17) .
P1 F7 1.547(16) .
P1 F8 1.563(10) .
P1 F8 1.563(10) 2_875
P2 F12 1.46(4) .
P2 F11 1.39(2) .
P2 F10 1.497(17) 2_885
P2 F10 1.497(17) .
P2 F9 1.586(12) .
P2 F9 1.586(12) 2_885

loop_
_geom_torsion_atom_site_label_1
_geom_torsion_atom_site_label_2
_geom_torsion_atom_site_label_3
_geom_torsion_atom_site_label_4
_geom_torsion
C25 N7 N8 C24 0.0(14)
C25 N7 N8 C27 173.2(12)
C14 Ir1 C5 C6 -95.0(9)
N2 Ir1 C5 C6 -0.7(8)
N3 Ir1 C5 C6 -175.6(9)
N6 Ir1 C5 C6 86.8(9)
N5 Ir1 C5 C6 46(4)
C14 Ir1 C5 C4 82.0(11)
N2 Ir1 C5 C4 176.3(11)
N3 Ir1 C5 C4 1.5(11)
N6 Ir1 C5 C4 -96.2(11)
N5 Ir1 C5 C4 -137(3)
C22 C23 N5 C19 -1.9(18)
C24 C23 N5 C19 -178.3(11)
C22 C23 N5 Ir1 175.9(10)
C24 C23 N5 Ir1 -0.6(14)
C20 C19 N5 C23 1(2)
C20 C19 N5 Ir1 -176.5(10)
C5 Ir1 N5 C23 40(4)
C14 Ir1 N5 C23 -179.2(9)
N2 Ir1 N5 C23 86.3(9)
N3 Ir1 N5 C23 -98.5(9)
N6 Ir1 N5 C23 -1.7(9)
C5 Ir1 N5 C19 -143(3)
C14 Ir1 N5 C19 -1.7(11)
N2 Ir1 N5 C19 -96.2(10)
N3 Ir1 N5 C19 79.1(10)
N6 Ir1 N5 C19 175.9(11)
C5 Ir1 N3 C18 -92.1(13)
C14 Ir1 N3 C18 -178.2(14)
N2 Ir1 N3 C18 -142(3)
N6 Ir1 N3 C18 8.1(13)
N5 Ir1 N3 C18 82.9(13)
C5 Ir1 N3 N4 83.6(9)
C14 Ir1 N3 N4 -2.6(8)
N2 Ir1 N3 N4 33(4)
N6 Ir1 N3 N4 -176.2(8)
N5 Ir1 N3 N4 -101.4(8)
C7 N1 N2 C9 2.7(13)
C6 N1 N2 C9 177.4(10)
C7 N1 N2 Ir1 -171.8(8)
C6 N1 N2 Ir1 2.8(11)
C5 Ir1 N2 C9 -173.3(13)
C14 Ir1 N2 C9 -86.9(12)
N3 Ir1 N2 C9 -122(3)
N6 Ir1 N2 C9 87.0(12)
N5 Ir1 N2 C9 12.2(12)
C5 Ir1 N2 N1 -1.2(7)
C14 Ir1 N2 N1 85.2(7)
N3 Ir1 N2 N1 50(4)
N6 Ir1 N2 N1 -100.9(7)
N5 Ir1 N2 N1 -175.7(7)
C5 Ir1 N6 C25 1.6(14)
C14 Ir1 N6 C25 -163(3)
N2 Ir1 N6 C25 81.5(13)
N3 Ir1 N6 C25 -95.2(13)
N5 Ir1 N6 C25 176.6(14)
C5 Ir1 N6 C24 -171.1(8)
C14 Ir1 N6 C24 25(4)
N2 Ir1 N6 C24 -91.2(8)
N3 Ir1 N6 C24 92.1(8)
N5 Ir1 N6 C24 3.9(8)
C25 N6 C24 N8 -0.8(14)
Ir1 N6 C24 N8 174.2(8)
C25 N6 C24 C23 179.3(11)
Ir1 N6 C24 C23 -5.7(14)
N7 N8 C24 N6 0.5(14)
C27 N8 C24 N6 -171.5(13)
N7 N8 C24 C23 -179.5(12)
C27 N8 C24 C23 8(2)
N5 C23 C24 N6 4.2(17)
C22 C23 C24 N6 -172.0(12)
N5 C23 C24 N8 -175.7(13)
C22 C23 C24 N8 8(2)
C24 N8 C27 C28 84.7(19)
N7 N8 C27 C28 -86.8(16)
C24 N8 C27 C32 -99.6(18)
N7 N8 C27 C32 89.0(17)
C6 C5 C4 C3 -6.4(16)
Ir1 C5 C4 C3 176.5(9)
N5 C23 C22 C21 2(2)
C24 C23 C22 C21 177.9(13)
C23 C22 C21 C20 -1(2)
N1 N2 C9 C8 -4.3(14)
Ir1 N2 C9 C8 168.3(10)
C7 C8 C9 N2 4.3(17)
C18 N3 N4 C16 1.7(14)
Ir1 N3 N4 C16 -175.3(9)
C18 N3 N4 C15 -179.9(10)
Ir1 N3 N4 C15 3.1(13)
C10 C15 N4 N3 177.3(12)
C14 C15 N4 N3 -1.9(15)
C10 C15 N4 C16 -5(2)
C14 C15 N4 C16 176.0(14)
C10 C15 C14 C13 0.8(17)
N4 C15 C14 C13 -180.0(10)
C10 C15 C14 Ir1 -179.5(10)
N4 C15 C14 Ir1 -0.3(13)
C5 Ir1 C14 C13 84.9(12)
N2 Ir1 C14 C13 5.0(12)
N3 Ir1 C14 C13 -178.9(12)
N6 Ir1 C14 C13 -111(3)
N5 Ir1 C14 C13 -90.4(12)
C5 Ir1 C14 C15 -94.7(9)
N2 Ir1 C14 C15 -174.6(8)
N3 Ir1 C14 C15 1.5(8)
N6 Ir1 C14 C15 70(4)
N5 Ir1 C14 C15 90.0(8)
N5 C19 C20 C21 0(2)
C22 C21 C20 C19 0(2)
C6 C1 C2 C3 -4(2)
F2 C1 C2 C3 178.9(13)
N3 N4 C16 C17 -3.4(17)
C15 N4 C16 C17 178.7(15)
C32 C27 C28 C29 -2(3)
N8 C27 C28 C29 173.1(15)
C30 C29 C28 C27 -4(3)
C28 C29 C30 C31 11(3)
C29 C30 C31 C32 -12(4)
C14 C15 C10 F4 177.6(12)
N4 C15 C10 F4 -1.6(19)
C14 C15 C10 C11 -3(2)
N4 C15 C10 C11 178.3(13)
C1 C2 C3 C4 3(2)
C1 C2 C3 F1 -176.4(12)
C5 C4 C3 C2 2(2)
C5 C4 C3 F1 -178.3(10)
F2 C1 C6 C5 176.6(11)
C2 C1 C6 C5 0(2)
F2 C1 C6 N1 -2.7(19)
C2 C1 C6 N1 -179.7(13)
C4 C5 C6 C1 5.6(17)
Ir1 C5 C6 C1 -176.9(10)
C4 C5 C6 N1 -175.1(9)
Ir1 C5 C6 N1 2.4(13)
C7 N1 C6 C1 -11(2)
N2 N1 C6 C1 176.0(10)
C7 N1 C6 C5 169.9(12)
N2 N1 C6 C5 -3.4(14)
N4 C16 C17 C18 4(2)
F4 C10 C11 C12 -177.8(13)
C15 C10 C11 C12 2(2)
F3 C12 C11 C10 -177.7(12)
C13 C12 C11 C10 -1(2)
F3 C12 C13 C14 175.9(11)
C11 C12 C13 C14 -1(2)
C15 C14 C13 C12 0.9(18)
Ir1 C14 C13 C12 -178.7(9)
N2 N1 C7 C8 -0.1(15)
C6 N1 C7 C8 -173.5(13)
C9 C8 C7 N1 -2.5(17)
C28 C27 C32 C31 1(3)
N8 C27 C32 C31 -174.3(17)
C30 C31 C32 C27 6(3)
N4 N3 C18 C17 0.5(16)
Ir1 N3 C18 C17 176.4(12)
C16 C17 C18 N3 -3(2)
C24 N6 C25 N7 0.8(15)
Ir1 N6 C25 N7 -172.4(9)
C24 N6 C25 C26 -174.9(13)
Ir1 N6 C25 C26 12(2)
N8 N7 C25 N6 -0.5(14)
N8 N7 C25 C26 175.6(11)
